data_4307036
loop_
_publ_author_name
'You-gui Huang'
'Ben-lai Wu'
'Da-qiang Yuan'
'Yan-qing Xu'
'Fei-long Jiang'
'Mao-chun Hong'

_publ_section_title
;
New Lanthanide Hybrid as Clustered Infinite Nanotunnel with 3D Ln-O-Ln
Framework and (3,4)-Connected Net
;
_journal_name_full 'Inorganic Chemistry'
_journal_page_first 1171
_journal_page_last 1176
_journal_paper_doi 10.1021/ic0615271
_journal_volume 46
_journal_year 2007
_chemical_formula_moiety 'C28 H27 Gd3 N4 O24'
_chemical_formula_sum 'C28 H27 Gd3 N4 O24'
_chemical_formula_weight 1275.29
_chemical_name_systematic
; 
 ? 
;
_space_group_IT_number 88
_symmetry_cell_setting tetragonal
_symmetry_space_group_name_Hall '-I 4ad'
_symmetry_space_group_name_H-M 'I 41/a :2'
_atom_sites_solution_hydrogens geom
_atom_sites_solution_primary direct
_atom_sites_solution_secondary difmap
_audit_creation_method SHELXL-97
_cell_angle_alpha 90.00
_cell_angle_beta 90.00
_cell_angle_gamma 90.00
_cell_formula_units_Z 4
_cell_length_a 15.0339(7)
_cell_length_b 15.0339(7)
_cell_length_c 14.7107(13)
_cell_measurement_reflns_used 4042
_cell_measurement_temperature 293(2)
_cell_measurement_theta_max 27.4835
_cell_measurement_theta_min 2.7085
_cell_volume 3324.9(4)
_computing_cell_refinement CrystalClear
_computing_data_collection 'CrystalClear (Rigaku, 2000)'
_computing_data_reduction CrystalClear
_computing_molecular_graphics 'SHELXL-97 (Sheldrick, 1997)'
_computing_publication_material 'SHELXL-97 (Sheldrick, 1997)'
_computing_structure_refinement 'SHELXL-97 (Sheldrick, 1997)'
_computing_structure_solution 'SHELXS-97 (Sheldrick, 1990)'
_diffrn_ambient_temperature 173(2)
_diffrn_measured_fraction_theta_full 0.996
_diffrn_measured_fraction_theta_max 0.996
_diffrn_measurement_device_type 'Rigaku Mercury CCD area-detector'
_diffrn_measurement_method \w
_diffrn_radiation_monochromator graphite
_diffrn_radiation_source 'fine-focus sealed tube'
_diffrn_radiation_type MoK\a
_diffrn_radiation_wavelength 0.71073
_diffrn_reflns_av_R_equivalents 0.0402
_diffrn_reflns_av_sigmaI/netI 0.0249
_diffrn_reflns_limit_h_max 19
_diffrn_reflns_limit_h_min -16
_diffrn_reflns_limit_k_max 19
_diffrn_reflns_limit_k_min -19
_diffrn_reflns_limit_l_max 19
_diffrn_reflns_limit_l_min -17
_diffrn_reflns_number 12363
_diffrn_reflns_theta_full 27.47
_diffrn_reflns_theta_max 27.47
_diffrn_reflns_theta_min 2.71
_exptl_absorpt_coefficient_mu 6.027
_exptl_absorpt_correction_T_max 0.617
_exptl_absorpt_correction_T_min 0.350
_exptl_absorpt_correction_type multi-scan
_exptl_absorpt_process_details '(CrystalClear; Rigaku, 2000)'
_exptl_crystal_colour colorless
_exptl_crystal_density_diffrn 2.548
_exptl_crystal_density_method 'not measured'
_exptl_crystal_description Prism
_exptl_crystal_F_000 2428
_exptl_crystal_size_max 0.2000
_exptl_crystal_size_mid 0.1500
_exptl_crystal_size_min 0.0800
_refine_diff_density_max 1.577
_refine_diff_density_min -2.299
_refine_diff_density_rms 0.220
_refine_ls_extinction_method none
_refine_ls_goodness_of_fit_ref 1.275
_refine_ls_hydrogen_treatment constr
_refine_ls_matrix_type full
_refine_ls_number_parameters 138
_refine_ls_number_reflns 1900
_refine_ls_number_restraints 0
_refine_ls_restrained_S_all 1.275
_refine_ls_R_factor_all 0.0613
_refine_ls_R_factor_gt 0.0599
_refine_ls_shift/su_max 0.001
_refine_ls_shift/su_mean 0.000
_refine_ls_structure_factor_coef Fsqd
_refine_ls_weighting_details 'calc w=1/[\s^2^(Fo^2^)+(0.0000P)^2^+152.1321P] where P=(Fo^2^+2Fc^2^)/3'
_refine_ls_weighting_scheme calc
_refine_ls_wR_factor_gt 0.1281
_refine_ls_wR_factor_ref 0.1287
_reflns_number_gt 1866
_reflns_number_total 1900
_reflns_threshold_expression >2sigma(I)
_cod_data_source_file ic0615271si20060812_085444.cif
_cod_data_source_block c:\oldc~1\hyg-1131\h
_cod_depositor_comments
;
The following automatic conversions were performed:
'_exptl_absorpt_correction_type' value 'Multi-scan' changed to
'multi-scan' according to
'/home/saulius/struct/CIF-dictionaries/cif_core.dic' dictionary named
'cif_core.dic' version 2.4.1 from 2010-06-29.

Automatic conversion script
Id: cif_fix_enum 1527 2010-12-29 10:47:43Z saulius 
;
_cod_original_sg_symbol_H-M 'I 41/a'
_cod_database_code 4307036

loop_
_symmetry_equiv_pos_as_xyz
'x, y, z'
'-y+3/4, x+1/4, z+1/4'
'-x, -y+1/2, z'
'y+1/4, -x+1/4, z+1/4'
'x+1/2, y+1/2, z+1/2'
'-y+5/4, x+3/4, z+3/4'
'-x+1/2, -y+1, z+1/2'
'y+3/4, -x+3/4, z+3/4'
'-x, -y, -z'
'y-3/4, -x-1/4, -z-1/4'
'x, y-1/2, -z'
'-y-1/4, x-1/4, -z-1/4'
'-x+1/2, -y+1/2, -z+1/2'
'y-1/4, -x+1/4, -z+1/4'
'x+1/2, y, -z+1/2'
'-y+1/4, x+1/4, -z+1/4'

loop_
_atom_site_label
_atom_site_type_symbol
_atom_site_fract_x
_atom_site_fract_y
_atom_site_fract_z
_atom_site_U_iso_or_equiv
_atom_site_adp_type
_atom_site_occupancy
_atom_site_symmetry_multiplicity
_atom_site_calc_flag
_atom_site_refinement_flags
_atom_site_disorder_assembly
_atom_site_disorder_group
Gd1 Gd 0.5000 0.7500 0.1250 0.0210(2) Uani 1 4 d S . .
Gd2 Gd 0.69506(5) 0.52899(5) 0.14944(5) 0.0147(2) Uani 0.50 1 d P . .
N1 N 0.6598(5) 0.4433(5) 0.5668(5) 0.0247(16) Uani 0.50 1 d P . .
C7 N 0.6598(5) 0.4433(5) 0.5668(5) 0.0247(16) Uani 0.50 1 d P . .
O5 O 0.6310(5) 0.6699(5) 0.1801(5) 0.0349(17) Uani 1 1 d . . .
O2 O 0.6783(6) 0.4029(6) 0.7441(5) 0.049(2) Uani 1 1 d . . .
O1 O 0.5461(5) 0.3344(4) 0.7467(4) 0.0273(15) Uani 1 1 d . . .
C5 C 0.5819(6) 0.4377(5) 0.4291(5) 0.0165(16) Uani 1 1 d . . .
N2 N 0.6531(6) 0.4664(5) 0.4795(5) 0.0253(16) Uani 0.50 1 d P . .
C8 N 0.6531(6) 0.4664(5) 0.4795(5) 0.0253(16) Uani 0.50 1 d P . .
O3 O 0.5181(6) 0.4383(6) 0.2831(5) 0.047(2) Uani 1 1 d . . .
C2 C 0.5960(5) 0.3952(5) 0.6083(5) 0.0159(15) Uani 1 1 d . . .
C3 C 0.5223(5) 0.3667(6) 0.5593(6) 0.0185(16) Uani 1 1 d . . .
H3 H 0.4762 0.3343 0.5884 0.022 Uiso 1 1 calc R . .
C4 C 0.5170(6) 0.3862(6) 0.4678(6) 0.0203(17) Uani 1 1 d . . .
H4 H 0.4691 0.3642 0.4322 0.024 Uiso 1 1 calc R . .
O4 O 0.6389(5) 0.5217(6) 0.3049(5) 0.046(2) Uani 1 1 d . . .
C6 C 0.5783(7) 0.4676(6) 0.3302(6) 0.029(2) Uani 1 1 d . . .
C1 C 0.6076(6) 0.3763(5) 0.7082(6) 0.0208(17) Uani 1 1 d . . .
O6 O 0.5384(6) 0.4798(6) 0.1122(6) 0.049(2) Uani 1 1 d . . .
H6A H 0.5393 0.4239 0.0997 0.059 Uiso 1 1 d R . .
H6B H 0.4888 0.4980 0.0999 0.059 Uiso 1 1 d R . .
H5 H 0.6210 0.6637 0.2367 0.059 Uiso 1 1 d R . .

loop_
_atom_site_aniso_label
_atom_site_aniso_U_11
_atom_site_aniso_U_22
_atom_site_aniso_U_33
_atom_site_aniso_U_23
_atom_site_aniso_U_13
_atom_site_aniso_U_12
Gd1 0.0258(3) 0.0258(3) 0.0112(4) 0.000 0.000 0.000
Gd2 0.0164(4) 0.0208(4) 0.0069(3) 0.0012(3) -0.0010(3) -0.0045(3)
N1 0.025(4) 0.034(4) 0.015(3) -0.001(3) 0.002(3) -0.002(3)
C7 0.025(4) 0.034(4) 0.015(3) -0.001(3) 0.002(3) -0.002(3)
O5 0.034(4) 0.047(4) 0.024(3) 0.009(3) 0.004(3) 0.014(3)
O2 0.059(5) 0.047(5) 0.040(4) 0.025(4) -0.038(4) -0.033(4)
O1 0.035(4) 0.029(4) 0.017(3) 0.008(3) 0.000(3) -0.008(3)
C5 0.022(4) 0.017(4) 0.011(4) 0.000(3) 0.003(3) 0.004(3)
N2 0.032(4) 0.027(4) 0.017(4) 0.001(3) 0.002(3) -0.004(3)
C8 0.032(4) 0.027(4) 0.017(4) 0.001(3) 0.002(3) -0.004(3)
O3 0.074(6) 0.052(5) 0.015(4) 0.004(3) -0.013(4) 0.001(4)
C2 0.023(4) 0.016(4) 0.008(4) 0.000(3) 0.000(3) 0.002(3)
C3 0.017(4) 0.021(4) 0.018(4) 0.001(3) 0.003(3) -0.002(3)
C4 0.022(4) 0.020(4) 0.018(4) -0.001(3) -0.003(3) -0.002(3)
O4 0.032(4) 0.060(5) 0.045(5) 0.040(4) 0.014(3) 0.022(4)
C6 0.042(6) 0.026(5) 0.019(4) 0.010(4) 0.009(4) 0.022(4)
C1 0.031(5) 0.014(4) 0.017(4) 0.005(3) -0.004(3) -0.003(3)
O6 0.053(5) 0.050(5) 0.044(5) 0.009(4) 0.010(4) 0.001(4)

loop_
_atom_type_symbol
_atom_type_description
_atom_type_scat_dispersion_real
_atom_type_scat_dispersion_imag
_atom_type_scat_source
C C 0.0033 0.0016 'International Tables Vol C Tables 4.2.6.8 and 6.1.1.4'
H H 0.0000 0.0000 'International Tables Vol C Tables 4.2.6.8 and 6.1.1.4'
N N 0.0061 0.0033 'International Tables Vol C Tables 4.2.6.8 and 6.1.1.4'
O O 0.0106 0.0060 'International Tables Vol C Tables 4.2.6.8 and 6.1.1.4'
Gd Gd -0.1653 3.9035 'International Tables Vol C Tables 4.2.6.8 and 6.1.1.4'

loop_
_geom_angle_atom_site_label_1
_geom_angle_atom_site_label_2
_geom_angle_atom_site_label_3
_geom_angle
_geom_angle_site_symmetry_1
_geom_angle_site_symmetry_3
_geom_angle_publ_flag
O1 Gd1 O1 129.0(2) 11_566 2_554 ?
O1 Gd1 O1 129.0(2) 11_566 4_564 ?
O1 Gd1 O1 74.9(3) 2_554 4_564 ?
O1 Gd1 O1 74.9(3) 11_566 9_666 ?
O1 Gd1 O1 129.0(2) 2_554 9_666 ?
O1 Gd1 O1 129.0(2) 4_564 9_666 ?
O1 Gd1 O5 146.8(2) 11_566 14_565 ?
O1 Gd1 O5 73.1(2) 2_554 14_565 ?
O1 Gd1 O5 76.4(3) 4_564 14_565 ?
O1 Gd1 O5 71.9(2) 9_666 14_565 ?
O1 Gd1 O5 76.4(3) 11_566 . ?
O1 Gd1 O5 146.8(2) 2_554 . ?
O1 Gd1 O5 71.9(2) 4_564 . ?
O1 Gd1 O5 73.1(2) 9_666 . ?
O5 Gd1 O5 96.31(10) 14_565 . ?
O1 Gd1 O5 71.9(2) 11_566 16_655 ?
O1 Gd1 O5 76.4(3) 2_554 16_655 ?
O1 Gd1 O5 73.1(2) 4_564 16_655 ?
O1 Gd1 O5 146.8(2) 9_666 16_655 ?
O5 Gd1 O5 141.3(3) 14_565 16_655 ?
O5 Gd1 O5 96.31(10) . 16_655 ?
O1 Gd1 O5 73.1(2) 11_566 3_665 ?
O1 Gd1 O5 71.9(2) 2_554 3_665 ?
O1 Gd1 O5 146.8(2) 4_564 3_665 ?
O1 Gd1 O5 76.4(3) 9_666 3_665 ?
O5 Gd1 O5 96.31(10) 14_565 3_665 ?
O5 Gd1 O5 141.3(3) . 3_665 ?
O5 Gd1 O5 96.31(10) 16_655 3_665 ?
O5 Gd2 O4 73.8(2) . . ?
O5 Gd2 O2 80.7(3) . 4_564 ?
O4 Gd2 O2 142.6(2) . 4_564 ?
O5 Gd2 O6 85.7(3) . . ?
O4 Gd2 O6 82.4(3) . . ?
O2 Gd2 O6 68.6(3) 4_564 . ?
O5 Gd2 C7 107.1(3) . 7_654 ?
O4 Gd2 C7 139.1(3) . 7_654 ?
O2 Gd2 C7 74.5(2) 4_564 7_654 ?
O6 Gd2 C7 138.3(3) . 7_654 ?
O5 Gd2 N1 107.1(3) . 7_654 ?
O4 Gd2 N1 139.1(3) . 7_654 ?
O2 Gd2 N1 74.5(2) 4_564 7_654 ?
O6 Gd2 N1 138.3(3) . 7_654 ?
C7 Gd2 N1 0.0(5) 7_654 7_654 ?
O5 Gd2 O2 80.9(3) . 7_654 ?
O4 Gd2 O2 76.5(3) . 7_654 ?
O2 Gd2 O2 126.19(19) 4_564 7_654 ?
O6 Gd2 O2 157.4(2) . 7_654 ?
C7 Gd2 O2 63.7(2) 7_654 7_654 ?
N1 Gd2 O2 63.7(2) 7_654 7_654 ?
O5 Gd2 O4 156.0(2) . 6_544 ?
O4 Gd2 O4 122.48(19) . 6_544 ?
O2 Gd2 O4 76.2(3) 4_564 6_544 ?
O6 Gd2 O4 79.9(3) . 6_544 ?
C7 Gd2 O4 73.0(3) 7_654 6_544 ?
N1 Gd2 O4 73.0(3) 7_654 6_544 ?
O2 Gd2 O4 118.4(3) 7_654 6_544 ?
O5 Gd2 C8 140.7(2) . 6_544 ?
O4 Gd2 C8 73.7(2) . 6_544 ?
O2 Gd2 C8 138.1(3) 4_564 6_544 ?
O6 Gd2 C8 111.3(3) . 6_544 ?
C7 Gd2 C8 84.0(3) 7_654 6_544 ?
N1 Gd2 C8 84.0(3) 7_654 6_544 ?
O2 Gd2 C8 70.4(3) 7_654 6_544 ?
O4 Gd2 C8 63.2(2) 6_544 6_544 ?
O5 Gd2 N2 140.7(2) . 6_544 ?
O4 Gd2 N2 73.7(2) . 6_544 ?
O2 Gd2 N2 138.1(3) 4_564 6_544 ?
O6 Gd2 N2 111.3(3) . 6_544 ?
C7 Gd2 N2 84.0(3) 7_654 6_544 ?
N1 Gd2 N2 84.0(3) 7_654 6_544 ?
O2 Gd2 N2 70.4(3) 7_654 6_544 ?
O4 Gd2 N2 63.2(2) 6_544 6_544 ?
C8 Gd2 N2 0.0(4) 6_544 6_544 ?
O5 Gd2 Gd2 82.10(17) . 4_565 ?
O4 Gd2 Gd2 40.0(2) . 4_565 ?
O2 Gd2 Gd2 158.8(2) 4_564 4_565 ?
O6 Gd2 Gd2 122.26(19) . 4_565 ?
C7 Gd2 Gd2 99.05(17) 7_654 4_565 ?
N1 Gd2 Gd2 99.05(17) 7_654 4_565 ?
O2 Gd2 Gd2 37.97(16) 7_654 4_565 ?
O4 Gd2 Gd2 121.85(15) 6_544 4_565 ?
C8 Gd2 Gd2 58.70(17) 6_544 4_565 ?
N2 Gd2 Gd2 58.70(17) 6_544 4_565 ?
O5 Gd2 Gd2 120.56(17) . 6_544 ?
O4 Gd2 Gd2 154.4(2) . 6_544 ?
O2 Gd2 Gd2 40.07(19) 4_564 6_544 ?
O6 Gd2 Gd2 78.16(19) . 6_544 ?
C7 Gd2 Gd2 61.00(17) 7_654 6_544 ?
N1 Gd2 Gd2 61.00(17) 7_654 6_544 ?
O2 Gd2 Gd2 124.34(15) 7_654 6_544 ?
O4 Gd2 Gd2 37.60(16) 6_544 6_544 ?
C8 Gd2 Gd2 98.06(17) 6_544 6_544 ?
N2 Gd2 Gd2 98.06(17) 6_544 6_544 ?
Gd2 Gd2 Gd2 152.35(2) 4_565 6_544 ?
N2 N1 C2 121.5(8) . . ?
N2 N1 Gd2 119.0(6) . 7_655 ?
C2 N1 Gd2 118.9(5) . 7_655 ?
Gd2 O5 Gd1 134.7(3) . . ?
Gd2 O5 H5 99.2 . . ?
Gd1 O5 H5 103.6 . . ?
C1 O2 Gd2 134.2(7) . 6_545 ?
C1 O2 Gd2 121.8(6) . 7_655 ?
Gd2 O2 Gd2 102.0(2) 6_545 7_655 ?
C1 O1 Gd1 147.3(6) . 9_666 ?
C4 C5 N2 120.6(7) . . ?
C4 C5 C6 122.6(8) . . ?
N2 C5 C6 116.8(8) . . ?
N1 N2 C5 119.8(8) . . ?
N1 N2 Gd2 121.0(6) . 4_565 ?
C5 N2 Gd2 119.0(5) . 4_565 ?
N1 C2 C3 119.8(7) . . ?
N1 C2 C1 117.5(7) . . ?
C3 C2 C1 122.7(8) . . ?
C4 C3 C2 119.1(8) . . ?
C4 C3 H3 120.4 . . ?
C2 C3 H3 120.4 . . ?
C5 C4 C3 119.0(8) . . ?
C5 C4 H4 120.5 . . ?
C3 C4 H4 120.5 . . ?
C6 O4 Gd2 123.3(8) . . ?
C6 O4 Gd2 123.3(6) . 4_565 ?
Gd2 O4 Gd2 102.4(3) . 4_565 ?
O3 C6 O4 126.3(9) . . ?
O3 C6 C5 117.5(9) . . ?
O4 C6 C5 116.2(9) . . ?
O2 C1 O1 126.5(8) . . ?
O2 C1 C2 116.7(8) . . ?
O1 C1 C2 116.8(8) . . ?
Gd2 O6 H6A 108.5 . . ?
Gd2 O6 H6B 143.4 . . ?
H6A O6 H6B 107.1 . . ?

loop_
_geom_bond_atom_site_label_1
_geom_bond_atom_site_label_2
_geom_bond_distance
_geom_bond_site_symmetry_2
_geom_bond_publ_flag
Gd1 O1 2.378(6) 11_566 ?
Gd1 O1 2.378(6) 2_554 ?
Gd1 O1 2.378(6) 4_564 ?
Gd1 O1 2.378(6) 9_666 ?
Gd1 O5 2.447(7) 14_565 ?
Gd1 O5 2.447(7) . ?
Gd1 O5 2.447(7) 16_655 ?
Gd1 O5 2.447(7) 3_665 ?
Gd2 O5 2.371(7) . ?
Gd2 O4 2.441(8) . ?
Gd2 O2 2.457(8) 4_564 ?
Gd2 O6 2.529(9) . ?
Gd2 C7 2.533(8) 7_654 ?
Gd2 N1 2.533(8) 7_654 ?
Gd2 O2 2.571(8) 7_654 ?
Gd2 O4 2.573(9) 6_544 ?
Gd2 C8 2.596(8) 6_544 ?
Gd2 N2 2.596(8) 6_544 ?
Gd2 Gd2 3.9076(5) 4_565 ?
Gd2 Gd2 3.9076(5) 6_544 ?
N1 N2 1.334(10) . ?
N1 C2 1.347(11) . ?
N1 Gd2 2.533(8) 7_655 ?
O5 H5 0.8508 . ?
O2 C1 1.252(11) . ?
O2 Gd2 2.457(8) 6_545 ?
O2 Gd2 2.571(8) 7_655 ?
O1 C1 1.253(11) . ?
O1 Gd1 2.378(6) 9_666 ?
C5 C4 1.370(12) . ?
C5 N2 1.371(11) . ?
C5 C6 1.523(11) . ?
N2 Gd2 2.596(8) 4_565 ?
O3 C6 1.223(14) . ?
C2 C3 1.389(11) . ?
C2 C1 1.507(11) . ?
C3 C4 1.380(12) . ?
C3 H3 0.9500 . ?
C4 H4 0.9500 . ?
O4 C6 1.276(13) . ?
O4 Gd2 2.573(9) 4_565 ?
O6 H6A 0.8602 . ?
O6 H6B 0.8136 . ?
